data_7034679
loop_
_publ_author_name
'Guchhait, Tapas'
'Barua, Bhagyasree'
'Biswas, Aritra'
'Basak, Biswanath'
'Mani, Ganesan'

_publ_section_title
;
 Synthesis and structural characterization of silver(i), copper(i)
 coordination polymers and a helicate palladium(ii) complex of
 dipyrrolylmethane-based dipyrazole ligands: the effect of meso
 substituents on structural formation.
;
_journal_issue 19
_journal_name_full 'Dalton transactions (Cambridge, England : 2003)'
_journal_page_first 9091
_journal_page_last 9102
_journal_paper_doi 10.1039/c5dt00430f
_journal_volume 44
_journal_year 2015
_chemical_formula_sum 'C52 H68 Ag2 B2 F8 N12'
_chemical_formula_weight 1250.54
_chemical_name_systematic
;
 ?
;
_space_group_IT_number 2
_symmetry_cell_setting triclinic
_symmetry_space_group_name_Hall '-P 1'
_symmetry_space_group_name_H-M 'P -1'
_atom_sites_solution_hydrogens geom
_atom_sites_solution_primary direct
_atom_sites_solution_secondary difmap
_audit_creation_method SHELXL-97
_audit_update_record
;
2015-01-28 deposited with the CCDC.
2015-04-01 downloaded from the CCDC.
;
_cell_angle_alpha 86.019(5)
_cell_angle_beta 89.755(5)
_cell_angle_gamma 65.575(4)
_cell_formula_units_Z 2
_cell_length_a 12.5254(18)
_cell_length_b 12.5882(18)
_cell_length_c 19.034(3)
_cell_measurement_reflns_used 32876
_cell_measurement_temperature 293(2)
_cell_measurement_theta_max 25.00
_cell_measurement_theta_min 1.07
_cell_volume 2725.0(7)
_computing_structure_refinement 'SHELXL-97 (Sheldrick, 2008)'
_computing_structure_solution sir92
_diffrn_ambient_temperature 293(2)
_diffrn_measured_fraction_theta_full 0.996
_diffrn_measured_fraction_theta_max 0.996
_diffrn_measurement_device_type 'Bruker CCD APEX 2'
_diffrn_measurement_method hemisphere
_diffrn_radiation_monochromator graphite
_diffrn_radiation_source 'fine-focus sealed tube'
_diffrn_radiation_type MoK\a
_diffrn_radiation_wavelength 0.71073
_diffrn_reflns_av_R_equivalents 0.0847
_diffrn_reflns_av_sigmaI/netI 0.0939
_diffrn_reflns_limit_h_max 14
_diffrn_reflns_limit_h_min -14
_diffrn_reflns_limit_k_max 14
_diffrn_reflns_limit_k_min -14
_diffrn_reflns_limit_l_max 22
_diffrn_reflns_limit_l_min -22
_diffrn_reflns_number 32876
_diffrn_reflns_theta_full 25.00
_diffrn_reflns_theta_max 25.00
_diffrn_reflns_theta_min 1.07
_exptl_absorpt_coefficient_mu 0.794
_exptl_absorpt_correction_T_max 0.9086
_exptl_absorpt_correction_T_min 0.8262
_exptl_absorpt_correction_type multi-scan
_exptl_absorpt_process_details sadabs
_exptl_crystal_colour Colorless
_exptl_crystal_density_diffrn 1.524
_exptl_crystal_density_method 'not measured'
_exptl_crystal_description Prism
_exptl_crystal_F_000 1280
_exptl_crystal_size_max 0.25
_exptl_crystal_size_mid 0.13
_exptl_crystal_size_min 0.12
_refine_diff_density_max 0.915
_refine_diff_density_min -0.759
_refine_diff_density_rms 0.099
_refine_ls_extinction_method none
_refine_ls_goodness_of_fit_ref 1.032
_refine_ls_hydrogen_treatment mixed
_refine_ls_matrix_type full
_refine_ls_number_parameters 707
_refine_ls_number_reflns 9541
_refine_ls_number_restraints 33
_refine_ls_restrained_S_all 1.047
_refine_ls_R_factor_all 0.1370
_refine_ls_R_factor_gt 0.0659
_refine_ls_shift/su_max 0.012
_refine_ls_shift/su_mean 0.000
_refine_ls_structure_factor_coef Fsqd
_refine_ls_weighting_details 'calc w=1/[\s^2^(Fo^2^)+(0.0946P)^2^+0.0000P] where P=(Fo^2^+2Fc^2^)/3'
_refine_ls_weighting_scheme calc
_refine_ls_wR_factor_gt 0.1570
_refine_ls_wR_factor_ref 0.1967
_reflns_number_gt 5044
_reflns_number_total 9541
_reflns_threshold_expression >2\s(I)
_cod_data_source_file c5dt00430f2.cif
_cod_data_source_block complex5
_cod_depositor_comments
;
The following automatic conversions were performed:

'_symmetry_cell_setting' value 'Triclinic' changed to 'triclinic'
according to
/usr/data/users/saulius/crontab/automatic-downloads/rss-feeds/RSC/lib/dictionaries/cif_core.dic
dictionary named 'cif_core.dic' version 2.4.2 from 2011-04-26.

Automatic conversion script
Id: cif_fix_values 3143 2015-03-26 13:38:13Z robertas 

 Adding full bibliography for 7034676--7034681.cif.
;
_cod_original_sg_symbol_H-M P-1
_cod_database_code 7034679

loop_
_symmetry_equiv_pos_as_xyz
'x, y, z'
'-x, -y, -z'

loop_
_atom_site_label
_atom_site_type_symbol
_atom_site_fract_x
_atom_site_fract_y
_atom_site_fract_z
_atom_site_U_iso_or_equiv
_atom_site_adp_type
_atom_site_occupancy
_atom_site_symmetry_multiplicity
_atom_site_calc_flag
_atom_site_refinement_flags
_atom_site_disorder_assembly
_atom_site_disorder_group
C1 C 0.6523(7) 0.1793(9) 0.7004(4) 0.076(3) Uani 1 1 d . . .
H1A H 0.6433 0.2521 0.7179 0.114 Uiso 1 1 calc R . .
H1B H 0.6829 0.1740 0.6539 0.114 Uiso 1 1 calc R . .
H1C H 0.7054 0.1156 0.7310 0.114 Uiso 1 1 calc R . .
C2 C 0.5341(7) 0.1731(8) 0.6981(4) 0.054(2) Uani 1 1 d . . .
C3 C 0.5051(7) 0.0890(7) 0.6766(4) 0.057(2) Uani 1 1 d . . .
H3 H 0.5555 0.0175 0.6609 0.069 Uiso 1 1 calc R . .
C4 C 0.3821(7) 0.1315(7) 0.6829(4) 0.0481(19) Uani 1 1 d . . .
C5 C 0.3021(8) 0.0758(7) 0.6668(4) 0.069(3) Uani 1 1 d . . .
H5A H 0.2229 0.1278 0.6762 0.104 Uiso 1 1 calc R . .
H5B H 0.3239 0.0041 0.6958 0.104 Uiso 1 1 calc R . .
H5C H 0.3077 0.0595 0.6181 0.104 Uiso 1 1 calc R . .
C6 C 0.4149(7) 0.3755(7) 0.7422(4) 0.0482(19) Uani 1 1 d . . .
H6A H 0.3840 0.4360 0.7040 0.058 Uiso 1 1 calc R . .
H6B H 0.4894 0.3731 0.7580 0.058 Uiso 1 1 calc R . .
C7 C 0.3314(6) 0.4053(6) 0.8017(3) 0.0416(17) Uani 1 1 d . . .
C8 C 0.2168(6) 0.4876(6) 0.8059(4) 0.0447(18) Uani 1 1 d . . .
H8 H 0.1722 0.5421 0.7702 0.054 Uiso 1 1 calc R . .
C9 C 0.1806(6) 0.4725(6) 0.8756(3) 0.0419(17) Uani 1 1 d . . .
H9 H 0.1079 0.5171 0.8937 0.050 Uiso 1 1 calc R . .
C10 C 0.2694(6) 0.3825(6) 0.9112(3) 0.0372(16) Uani 1 1 d . . .
C11 C 0.2847(6) 0.3318(6) 0.9866(3) 0.0420(17) Uani 1 1 d . . .
C12 C 0.3471(6) 0.1955(6) 0.9888(4) 0.0442(18) Uani 1 1 d . . .
H12A H 0.4191 0.1726 0.9630 0.053 Uiso 1 1 calc R . .
H12B H 0.3674 0.1640 1.0373 0.053 Uiso 1 1 calc R . .
C13 C 0.2673(7) 0.1432(7) 0.9563(4) 0.054(2) Uani 1 1 d . . .
H13A H 0.2530 0.1689 0.9066 0.064 Uiso 1 1 calc R . .
H13B H 0.3074 0.0585 0.9602 0.064 Uiso 1 1 calc R . .
C14 C 0.1541(7) 0.1791(7) 0.9918(4) 0.059(2) Uani 1 1 d . . .
H14A H 0.1677 0.1480 1.0406 0.071 Uiso 1 1 calc R . .
H14B H 0.1060 0.1468 0.9692 0.071 Uiso 1 1 calc R . .
C15 C 0.0895(7) 0.3106(7) 0.9889(4) 0.055(2) Uani 1 1 d . . .
H15A H 0.0695 0.3413 0.9403 0.066 Uiso 1 1 calc R . .
H15B H 0.0172 0.3316 1.0143 0.066 Uiso 1 1 calc R . .
C16 C 0.1638(7) 0.3646(6) 1.0209(4) 0.050(2) Uani 1 1 d . . .
H16A H 0.1763 0.3400 1.0707 0.060 Uiso 1 1 calc R . .
H16B H 0.1211 0.4491 1.0165 0.060 Uiso 1 1 calc R . .
C17 C 0.3566(7) 0.3779(6) 1.0291(3) 0.0467(19) Uani 1 1 d . . .
C18 C 0.3180(8) 0.4772(7) 1.0667(4) 0.061(2) Uani 1 1 d . . .
H18 H 0.2408 0.5292 1.0731 0.074 Uiso 1 1 calc R . .
C19 C 0.4216(9) 0.4829(8) 1.0935(4) 0.065(3) Uani 1 1 d . . .
H19 H 0.4236 0.5403 1.1210 0.078 Uiso 1 1 calc R . .
C20 C 0.5159(9) 0.3915(8) 1.0725(4) 0.060(2) Uani 1 1 d . . .
C21 C 0.6456(8) 0.3644(8) 1.0804(4) 0.072(3) Uani 1 1 d . . .
H21A H 0.6836 0.3349 1.0370 0.086 Uiso 1 1 calc R . .
H21B H 0.6531 0.4369 1.0867 0.086 Uiso 1 1 calc R . .
C22 C 0.8858(9) 0.1553(11) 1.0755(5) 0.116(4) Uani 1 1 d . . .
H22A H 0.8403 0.1997 1.0346 0.174 Uiso 1 1 calc R . .
H22B H 0.9040 0.0739 1.0722 0.174 Uiso 1 1 calc R . .
H22C H 0.9573 0.1659 1.0781 0.174 Uiso 1 1 calc R . .
C23 C 0.8173(8) 0.1963(10) 1.1400(5) 0.070(3) Uani 1 1 d . . .
C24 C 0.8457(8) 0.1587(9) 1.2083(5) 0.078(3) Uani 1 1 d . . .
H24 H 0.9156 0.0991 1.2258 0.094 Uiso 1 1 calc R . .
C25 C 0.7508(7) 0.2260(8) 1.2479(4) 0.057(2) Uani 1 1 d . . .
C26 C 0.7401(9) 0.2219(10) 1.3243(4) 0.089(3) Uani 1 1 d . . .
H26A H 0.6640 0.2778 1.3363 0.134 Uiso 1 1 calc R . .
H26B H 0.7994 0.2403 1.3453 0.134 Uiso 1 1 calc R . .
H26C H 0.7500 0.1449 1.3417 0.134 Uiso 1 1 calc R . .
C27 C 0.0100(10) 0.2147(11) 0.8202(5) 0.117(4) Uani 1 1 d . . .
H27A H 0.0373 0.2705 0.8352 0.175 Uiso 1 1 calc R . .
H27B H 0.0693 0.1370 0.8305 0.175 Uiso 1 1 calc R . .
H27C H -0.0600 0.2232 0.8446 0.175 Uiso 1 1 calc R . .
C28 C -0.0160(7) 0.2354(8) 0.7429(4) 0.064(2) Uani 1 1 d . . .
C29 C -0.0560(7) 0.1768(8) 0.6990(5) 0.069(3) Uani 1 1 d . . .
H29 H -0.0760 0.1151 0.7127 0.083 Uiso 1 1 calc R . .
C30 C -0.0614(7) 0.2244(8) 0.6326(5) 0.065(2) Uani 1 1 d . . .
C31 C -0.0994(8) 0.2006(10) 0.5632(5) 0.086(3) Uani 1 1 d . . .
H31A H -0.0898 0.2522 0.5267 0.130 Uiso 1 1 calc R . .
H31B H -0.1804 0.2133 0.5648 0.130 Uiso 1 1 calc R . .
H31C H -0.0524 0.1209 0.5536 0.130 Uiso 1 1 calc R . .
C32 C -0.0256(6) 0.4008(7) 0.5833(4) 0.052(2) Uani 1 1 d . . .
H32A H -0.0886 0.4739 0.5947 0.063 Uiso 1 1 calc R . .
H32B H -0.0456 0.3815 0.5382 0.063 Uiso 1 1 calc R . .
C33 C 0.0862(6) 0.4190(6) 0.5761(3) 0.0440(18) Uani 1 1 d . . .
C34 C 0.1136(6) 0.5047(6) 0.5982(4) 0.0461(19) Uani 1 1 d . . .
H34 H 0.0685 0.5636 0.6265 0.055 Uiso 1 1 calc R . .
C35 C 0.2233(7) 0.4882(6) 0.5705(3) 0.0451(19) Uani 1 1 d . . .
H35 H 0.2643 0.5339 0.5772 0.054 Uiso 1 1 calc R . .
C36 C 0.2584(6) 0.3923(6) 0.5317(3) 0.0364(16) Uani 1 1 d . . .
C37 C 0.3686(6) 0.3389(6) 0.4881(3) 0.0348(16) Uani 1 1 d . . .
C38 C 0.4645(6) 0.3624(6) 0.5223(4) 0.0436(18) Uani 1 1 d . . .
H38A H 0.4711 0.3362 0.5718 0.052 Uiso 1 1 calc R . .
H38B H 0.4422 0.4461 0.5190 0.052 Uiso 1 1 calc R . .
C39 C 0.5857(6) 0.3017(7) 0.4890(4) 0.054(2) Uani 1 1 d . . .
H39A H 0.5822 0.3322 0.4405 0.065 Uiso 1 1 calc R . .
H39B H 0.6436 0.3179 0.5145 0.065 Uiso 1 1 calc R . .
C40 C 0.6214(7) 0.1708(8) 0.4919(4) 0.063(2) Uani 1 1 d . . .
H40A H 0.6337 0.1391 0.5406 0.076 Uiso 1 1 calc R . .
H40B H 0.6946 0.1338 0.4678 0.076 Uiso 1 1 calc R . .
C41 C 0.5252(6) 0.1440(7) 0.4567(4) 0.052(2) Uani 1 1 d . . .
H41A H 0.5181 0.1694 0.4070 0.063 Uiso 1 1 calc R . .
H41B H 0.5477 0.0602 0.4608 0.063 Uiso 1 1 calc R . .
C42 C 0.4099(6) 0.2037(6) 0.4898(3) 0.0411(17) Uani 1 1 d . . .
H42A H 0.4155 0.1726 0.5384 0.049 Uiso 1 1 calc R . .
H42B H 0.3516 0.1867 0.4655 0.049 Uiso 1 1 calc R . .
C43 C 0.4129(8) 0.1393(8) 1.1842(4) 0.057(2) Uani 1 1 d . . .
C44 C 0.5359(8) 0.0694(8) 1.1646(4) 0.080(3) Uani 1 1 d . . .
H44A H 0.5824 0.1121 1.1724 0.119 Uiso 1 1 calc R . .
H44B H 0.5377 0.0544 1.1157 0.119 Uiso 1 1 calc R . .
H44C H 0.5671 -0.0035 1.1929 0.119 Uiso 1 1 calc R . .
C45 C 0.3151(10) 0.1117(9) 1.1812(4) 0.071(3) Uani 1 1 d . . .
H45 H 0.3143 0.0428 1.1671 0.085 Uiso 1 1 calc R . .
C46 C 0.2222(8) 0.2052(9) 1.2028(4) 0.062(2) Uani 1 1 d . . .
C47 C 0.0966(9) 0.2256(10) 1.2073(5) 0.099(4) Uani 1 1 d . . .
H47A H 0.0524 0.3009 1.2247 0.148 Uiso 1 1 calc R . .
H47B H 0.0897 0.1660 1.2388 0.148 Uiso 1 1 calc R . .
H47C H 0.0667 0.2231 1.1614 0.148 Uiso 1 1 calc R . .
C48 C 0.2022(7) 0.4000(8) 1.2437(4) 0.062(2) Uani 1 1 d . . .
H48A H 0.1254 0.4091 1.2595 0.075 Uiso 1 1 calc R . .
H48B H 0.1909 0.4584 1.2051 0.075 Uiso 1 1 calc R . .
C49 C 0.2673(6) 0.4217(7) 1.3031(4) 0.0459(19) Uani 1 1 d . . .
C50 C 0.3155(7) 0.4980(7) 1.3088(4) 0.053(2) Uani 1 1 d . . .
H50 H 0.3179 0.5528 1.2741 0.064 Uiso 1 1 calc R . .
C51 C 0.3622(7) 0.4783(7) 1.3785(4) 0.051(2) Uani 1 1 d . . .
H51 H 0.4010 0.5191 1.3975 0.061 Uiso 1 1 calc R . .
C52 C 0.3424(5) 0.3926(6) 1.4129(3) 0.0326(15) Uani 1 1 d . . .
N1 N 0.3613(5) 0.3421(5) 0.8653(3) 0.0441(15) Uani 1 1 d D . .
H1N1 H 0.436(4) 0.308(6) 0.873(4) 0.053 Uiso 1 1 d D . .
N2 N 0.4768(6) 0.3278(6) 1.0332(3) 0.0510(17) Uani 1 1 d D . .
H2N2 H 0.528(5) 0.277(6) 1.008(4) 0.061 Uiso 1 1 d D . .
N3 N 0.4337(5) 0.2625(6) 0.7162(3) 0.0457(15) Uani 1 1 d . . .
N4 N 0.3392(5) 0.2368(5) 0.7070(3) 0.0443(15) Uani 1 1 d . . .
N5 N 0.7076(6) 0.2804(7) 1.1385(3) 0.0583(18) Uani 1 1 d . . .
N6 N 0.6645(6) 0.3031(6) 1.2054(3) 0.0587(18) Uani 1 1 d . . .
N7 N 0.1739(5) 0.3514(5) 0.5353(3) 0.0389(14) Uani 1 1 d D . .
H7N7 H 0.179(6) 0.295(5) 0.511(3) 0.047 Uiso 1 1 d D . .
N8 N -0.0194(5) 0.3093(6) 0.6368(3) 0.0483(16) Uani 1 1 d . . .
N9 N 0.0068(5) 0.3198(6) 0.7058(3) 0.0500(16) Uani 1 1 d . . .
N10 N 0.2844(5) 0.3569(5) 1.3653(3) 0.0406(14) Uani 1 1 d D . .
H10N H 0.268(6) 0.298(5) 1.377(4) 0.049 Uiso 1 1 d D . .
N11 N 0.3803(5) 0.2452(5) 1.2074(3) 0.0452(15) Uani 1 1 d . . .
N12 N 0.2627(5) 0.2843(6) 1.2183(3) 0.0482(16) Uani 1 1 d . . .
F1 F 0.7306(10) 0.2479(7) 0.9009(8) 0.259(7) Uani 1 1 d . . .
F2 F 0.6718(6) 0.1441(6) 0.9730(4) 0.135(3) Uani 1 1 d . . .
F3 F 0.5986(6) 0.1838(9) 0.8710(4) 0.195(5) Uani 1 1 d . . .
F4 F 0.7900(5) 0.0694(5) 0.8811(3) 0.0995(19) Uani 1 1 d . . .
F5 F 0.1505(6) 0.1472(6) 0.4789(3) 0.110(2) Uani 1 1 d D A .
F6 F 0.1195(11) 0.0544(9) 0.3919(6) 0.133(4) Uani 0.652(7) 1 d PD A 1
F7 F 0.2406(9) 0.1319(11) 0.3744(5) 0.126(4) Uani 0.652(7) 1 d PD A 1
F8 F 0.0551(14) 0.2398(10) 0.3852(9) 0.246(11) Uani 0.652(7) 1 d PD A 1
F6' F 0.2036(17) 0.0514(14) 0.3823(11) 0.133(4) Uani 0.348(7) 1 d PD A 2
F7' F 0.1441(17) 0.2379(17) 0.3780(11) 0.126(4) Uani 0.348(7) 1 d PD A 2
F8' F 0.0265(15) 0.1591(18) 0.3951(17) 0.246(11) Uani 0.348(7) 1 d PD A 2
Ag1 Ag 0.47503(6) 0.35647(6) 1.21958(3) 0.0668(3) Uani 1 1 d . . .
Ag2 Ag 0.15552(5) 0.36632(6) 0.72267(3) 0.0565(2) Uani 1 1 d . . .
B1 B 0.7015(16) 0.1603(11) 0.9042(7) 0.104(5) Uani 1 1 d . . .
B2 B 0.1369(9) 0.1431(8) 0.4099(5) 0.070(3) Uani 1 1 d D . .

loop_
_atom_site_aniso_label
_atom_site_aniso_U_11
_atom_site_aniso_U_22
_atom_site_aniso_U_33
_atom_site_aniso_U_23
_atom_site_aniso_U_13
_atom_site_aniso_U_12
C1 0.051(6) 0.113(8) 0.053(5) -0.007(5) 0.003(4) -0.022(6)
C2 0.039(5) 0.078(6) 0.034(4) -0.001(4) 0.005(3) -0.012(5)
C3 0.062(6) 0.052(5) 0.041(4) -0.006(4) 0.008(4) -0.005(5)
C4 0.052(5) 0.054(5) 0.040(4) -0.003(4) 0.011(4) -0.023(4)
C5 0.089(7) 0.059(6) 0.061(5) -0.014(4) 0.007(5) -0.030(5)
C6 0.062(5) 0.058(5) 0.036(4) -0.005(4) 0.001(4) -0.036(4)
C7 0.053(5) 0.042(5) 0.027(4) 0.003(3) 0.000(3) -0.018(4)
C8 0.049(5) 0.042(5) 0.037(4) 0.000(3) -0.007(3) -0.014(4)
C9 0.040(4) 0.040(5) 0.040(4) 0.000(3) -0.001(3) -0.011(4)
C10 0.040(4) 0.032(4) 0.036(4) -0.009(3) 0.002(3) -0.010(3)
C11 0.046(4) 0.049(5) 0.028(4) -0.002(3) 0.004(3) -0.017(4)
C12 0.051(5) 0.038(5) 0.040(4) 0.004(3) 0.003(3) -0.016(4)
C13 0.067(6) 0.041(5) 0.051(5) -0.006(4) 0.006(4) -0.021(4)
C14 0.064(6) 0.056(6) 0.060(5) -0.002(4) 0.010(4) -0.028(5)
C15 0.054(5) 0.059(6) 0.044(4) -0.002(4) 0.008(4) -0.016(4)
C16 0.063(5) 0.040(5) 0.032(4) -0.004(3) 0.007(4) -0.009(4)
C17 0.074(6) 0.034(4) 0.023(3) 0.001(3) -0.003(3) -0.015(4)
C18 0.089(7) 0.042(5) 0.037(4) -0.005(4) -0.004(4) -0.011(5)
C19 0.109(8) 0.056(6) 0.043(5) 0.003(4) -0.019(5) -0.049(6)
C20 0.094(7) 0.067(6) 0.032(4) 0.004(4) -0.012(4) -0.049(6)
C21 0.104(8) 0.092(7) 0.045(5) 0.009(5) -0.004(5) -0.069(7)
C22 0.083(8) 0.187(13) 0.076(7) -0.054(8) 0.030(6) -0.049(9)
C23 0.054(6) 0.122(9) 0.060(6) -0.021(6) 0.018(5) -0.061(6)
C24 0.051(6) 0.103(8) 0.083(7) 0.010(6) -0.004(5) -0.037(6)
C25 0.054(5) 0.084(7) 0.048(5) -0.001(5) 0.004(4) -0.043(5)
C26 0.095(8) 0.132(9) 0.045(5) 0.013(6) 0.003(5) -0.054(7)
C27 0.134(10) 0.177(12) 0.052(6) 0.044(7) -0.012(6) -0.085(10)
C28 0.053(5) 0.087(7) 0.054(5) 0.011(5) -0.007(4) -0.032(5)
C29 0.055(6) 0.079(7) 0.083(7) 0.023(5) -0.012(5) -0.043(5)
C30 0.038(5) 0.085(7) 0.072(6) -0.003(5) 0.002(4) -0.028(5)
C31 0.068(6) 0.133(9) 0.083(7) -0.014(6) 0.000(5) -0.066(7)
C32 0.039(4) 0.066(6) 0.040(4) 0.013(4) 0.010(3) -0.013(4)
C33 0.040(4) 0.045(5) 0.035(4) 0.006(4) -0.003(3) -0.006(4)
C34 0.052(5) 0.039(5) 0.034(4) -0.007(3) 0.006(3) -0.005(4)
C35 0.060(5) 0.040(5) 0.029(4) -0.001(3) 0.006(3) -0.014(4)
C36 0.041(4) 0.038(4) 0.028(3) 0.000(3) 0.005(3) -0.014(4)
C37 0.033(4) 0.040(4) 0.030(3) -0.003(3) 0.002(3) -0.014(3)
C38 0.038(4) 0.051(5) 0.039(4) -0.003(3) -0.004(3) -0.015(4)
C39 0.035(4) 0.071(6) 0.052(5) -0.005(4) 0.006(3) -0.019(4)
C40 0.044(5) 0.074(7) 0.051(5) 0.000(4) 0.011(4) -0.004(5)
C41 0.050(5) 0.045(5) 0.055(5) -0.008(4) 0.015(4) -0.012(4)
C42 0.052(5) 0.031(4) 0.036(4) -0.001(3) 0.009(3) -0.014(4)
C43 0.077(6) 0.057(6) 0.031(4) -0.005(4) 0.009(4) -0.020(5)
C44 0.091(7) 0.067(6) 0.056(5) -0.006(5) 0.005(5) -0.007(6)
C45 0.102(8) 0.068(7) 0.058(6) -0.001(5) -0.016(5) -0.051(7)
C46 0.068(6) 0.095(8) 0.039(5) 0.003(5) -0.003(4) -0.051(6)
C47 0.101(9) 0.149(11) 0.072(7) 0.006(7) -0.019(6) -0.081(8)
C48 0.051(5) 0.087(7) 0.037(4) -0.010(4) -0.009(4) -0.016(5)
C49 0.043(4) 0.044(5) 0.038(4) 0.000(4) 0.000(3) -0.006(4)
C50 0.077(6) 0.040(5) 0.037(4) 0.006(3) 0.007(4) -0.020(5)
C51 0.070(5) 0.045(5) 0.038(4) -0.002(4) 0.001(4) -0.024(4)
C52 0.033(4) 0.032(4) 0.029(3) -0.004(3) 0.001(3) -0.010(3)
N1 0.042(4) 0.046(4) 0.035(3) -0.005(3) 0.003(3) -0.009(3)
N2 0.058(5) 0.058(5) 0.039(4) -0.001(3) 0.000(3) -0.027(4)
N3 0.038(4) 0.065(5) 0.033(3) -0.003(3) 0.002(3) -0.020(3)
N4 0.043(4) 0.047(4) 0.041(3) -0.003(3) 0.000(3) -0.017(3)
N5 0.065(5) 0.089(6) 0.042(4) -0.005(4) 0.002(3) -0.053(5)
N6 0.072(5) 0.087(5) 0.035(4) 0.005(3) -0.004(3) -0.052(4)
N7 0.039(3) 0.037(4) 0.032(3) -0.004(3) 0.007(3) -0.007(3)
N8 0.036(3) 0.062(4) 0.042(4) 0.005(3) -0.001(3) -0.016(3)
N9 0.039(4) 0.076(5) 0.035(3) 0.008(3) 0.000(3) -0.026(4)
N10 0.045(4) 0.039(4) 0.034(3) -0.004(3) 0.001(3) -0.012(3)
N11 0.045(4) 0.047(4) 0.038(3) -0.002(3) 0.003(3) -0.014(3)
N12 0.046(4) 0.066(5) 0.030(3) -0.006(3) -0.003(3) -0.020(4)
F1 0.236(12) 0.077(6) 0.49(2) -0.097(9) 0.203(13) -0.077(7)
F2 0.130(6) 0.147(6) 0.098(5) -0.018(4) 0.005(4) -0.025(5)
F3 0.066(4) 0.309(12) 0.099(5) -0.072(6) -0.019(4) 0.042(6)
F4 0.070(4) 0.074(4) 0.137(5) -0.042(4) -0.007(3) -0.006(3)
F5 0.138(6) 0.156(6) 0.074(4) -0.028(4) 0.015(4) -0.095(5)
F6 0.198(13) 0.147(8) 0.140(8) -0.052(6) 0.050(8) -0.150(10)
F7 0.118(9) 0.206(13) 0.107(6) -0.068(8) 0.050(7) -0.111(9)
F8 0.306(18) 0.078(10) 0.173(12) -0.003(12) -0.040(12) 0.100(14)
F6' 0.198(13) 0.147(8) 0.140(8) -0.052(6) 0.050(8) -0.150(10)
F7' 0.118(9) 0.206(13) 0.107(6) -0.068(8) 0.050(7) -0.111(9)
F8' 0.306(18) 0.078(10) 0.173(12) -0.003(12) -0.040(12) 0.100(14)
Ag1 0.0579(5) 0.0886(6) 0.0612(4) 0.0025(4) 0.0002(3) -0.0387(4)
Ag2 0.0425(4) 0.0674(5) 0.0580(4) -0.0046(3) -0.0014(3) -0.0209(3)
B1 0.161(15) 0.046(8) 0.058(7) -0.011(6) -0.025(8) 0.006(9)
B2 0.083(8) 0.060(8) 0.078(8) -0.019(6) 0.011(6) -0.038(7)

loop_
_atom_type_symbol
_atom_type_description
_atom_type_scat_dispersion_real
_atom_type_scat_dispersion_imag
_atom_type_scat_source
C C 0.0033 0.0016 'International Tables Vol C Tables 4.2.6.8 and 6.1.1.4'
H H 0.0000 0.0000 'International Tables Vol C Tables 4.2.6.8 and 6.1.1.4'
N N 0.0061 0.0033 'International Tables Vol C Tables 4.2.6.8 and 6.1.1.4'
F F 0.0171 0.0103 'International Tables Vol C Tables 4.2.6.8 and 6.1.1.4'
Ag Ag -0.8971 1.1015 'International Tables Vol C Tables 4.2.6.8 and 6.1.1.4'
B B 0.0013 0.0007 'International Tables Vol C Tables 4.2.6.8 and 6.1.1.4'

loop_
_geom_angle_atom_site_label_1
_geom_angle_atom_site_label_2
_geom_angle_atom_site_label_3
_geom_angle
_geom_angle_site_symmetry_1
_geom_angle_site_symmetry_3
C2 C1 H1A 109.5 . .
C2 C1 H1B 109.5 . .
H1A C1 H1B 109.5 . .
C2 C1 H1C 109.5 . .
H1A C1 H1C 109.5 . .
H1B C1 H1C 109.5 . .
C3 C2 N3 107.6(7) . .
C3 C2 C1 130.0(8) . .
N3 C2 C1 122.4(8) . .
C2 C3 C4 105.9(7) . .
C2 C3 H3 127.1 . .
C4 C3 H3 127.1 . .
N4 C4 C3 110.4(7) . .
N4 C4 C5 119.8(7) . .
C3 C4 C5 129.8(8) . .
C4 C5 H5A 109.5 . .
C4 C5 H5B 109.5 . .
H5A C5 H5B 109.5 . .
C4 C5 H5C 109.5 . .
H5A C5 H5C 109.5 . .
H5B C5 H5C 109.5 . .
N3 C6 C7 111.7(6) . .
N3 C6 H6A 109.3 . .
C7 C6 H6A 109.3 . .
N3 C6 H6B 109.3 . .
C7 C6 H6B 109.3 . .
H6A C6 H6B 107.9 . .
N1 C7 C8 107.2(6) . .
N1 C7 C6 120.8(7) . .
C8 C7 C6 131.9(6) . .
C7 C8 C9 106.6(6) . .
C7 C8 Ag2 87.7(4) . .
C9 C8 Ag2 109.5(5) . .
C7 C8 H8 126.7 . .
C9 C8 H8 126.7 . .
Ag2 C8 H8 75.8 . .
C10 C9 C8 109.0(6) . .
C10 C9 H9 125.5 . .
C8 C9 H9 125.5 . .
C9 C10 N1 106.6(6) . .
C9 C10 C11 132.8(6) . .
N1 C10 C11 120.4(6) . .
C10 C11 C17 110.5(6) . .
C10 C11 C16 110.5(6) . .
C17 C11 C16 108.8(6) . .
C10 C11 C12 109.8(5) . .
C17 C11 C12 109.7(6) . .
C16 C11 C12 107.6(6) . .
C13 C12 C11 111.4(6) . .
C13 C12 H12A 109.3 . .
C11 C12 H12A 109.3 . .
C13 C12 H12B 109.3 . .
C11 C12 H12B 109.3 . .
H12A C12 H12B 108.0 . .
C14 C13 C12 111.8(6) . .
C14 C13 H13A 109.3 . .
C12 C13 H13A 109.3 . .
C14 C13 H13B 109.3 . .
C12 C13 H13B 109.3 . .
H13A C13 H13B 107.9 . .
C13 C14 C15 111.3(7) . .
C13 C14 H14A 109.4 . .
C15 C14 H14A 109.4 . .
C13 C14 H14B 109.4 . .
C15 C14 H14B 109.4 . .
H14A C14 H14B 108.0 . .
C16 C15 C14 110.9(6) . .
C16 C15 H15A 109.5 . .
C14 C15 H15A 109.5 . .
C16 C15 H15B 109.5 . .
C14 C15 H15B 109.5 . .
H15A C15 H15B 108.0 . .
C15 C16 C11 113.9(6) . .
C15 C16 H16A 108.8 . .
C11 C16 H16A 108.8 . .
C15 C16 H16B 108.8 . .
C11 C16 H16B 108.8 . .
H16A C16 H16B 107.7 . .
N2 C17 C18 107.6(7) . .
N2 C17 C11 123.6(6) . .
C18 C17 C11 128.7(8) . .
C17 C18 C19 105.7(8) . .
C17 C18 H18 127.2 . .
C19 C18 H18 127.2 . .
C20 C19 C18 108.9(7) . .
C20 C19 Ag1 83.3(5) . .
C18 C19 Ag1 106.8(5) . .
C20 C19 H19 125.6 . .
C18 C19 H19 125.6 . .
Ag1 C19 H19 81.5 . .
C19 C20 N2 107.8(8) . .
C19 C20 C21 129.6(8) . .
N2 C20 C21 122.2(9) . .
N5 C21 C20 115.2(7) . .
N5 C21 H21A 108.5 . .
C20 C21 H21A 108.5 . .
N5 C21 H21B 108.5 . .
C20 C21 H21B 108.5 . .
H21A C21 H21B 107.5 . .
C23 C22 H22A 109.5 . .
C23 C22 H22B 109.5 . .
H22A C22 H22B 109.5 . .
C23 C22 H22C 109.5 . .
H22A C22 H22C 109.5 . .
H22B C22 H22C 109.5 . .
N5 C23 C24 106.5(8) . .
N5 C23 C22 123.4(9) . .
C24 C23 C22 130.0(10) . .
C23 C24 C25 107.2(9) . .
C23 C24 H24 126.4 . .
C25 C24 H24 126.4 . .
N6 C25 C24 110.2(8) . .
N6 C25 C26 121.4(8) . .
C24 C25 C26 128.4(9) . .
C25 C26 H26A 109.5 . .
C25 C26 H26B 109.5 . .
H26A C26 H26B 109.5 . .
C25 C26 H26C 109.5 . .
H26A C26 H26C 109.5 . .
H26B C26 H26C 109.5 . .
C28 C27 H27A 109.5 . .
C28 C27 H27B 109.5 . .
H27A C27 H27B 109.5 . .
C28 C27 H27C 109.5 . .
H27A C27 H27C 109.5 . .
H27B C27 H27C 109.5 . .
N9 C28 C29 110.9(7) . .
N9 C28 C27 119.2(8) . .
C29 C28 C27 129.8(9) . .
C30 C29 C28 108.1(8) . .
C30 C29 H29 125.9 . .
C28 C29 H29 125.9 . .
C29 C30 N8 105.9(8) . .
C29 C30 C31 133.3(9) . .
N8 C30 C31 120.7(8) . .
C30 C31 H31A 109.5 . .
C30 C31 H31B 109.5 . .
H31A C31 H31B 109.5 . .
C30 C31 H31C 109.5 . .
H31A C31 H31C 109.5 . .
H31B C31 H31C 109.5 . .
N8 C32 C33 114.6(6) . .
N8 C32 H32A 108.6 . .
C33 C32 H32A 108.6 . .
N8 C32 H32B 108.6 . .
C33 C32 H32B 108.6 . .
H32A C32 H32B 107.6 . .
C34 C33 N7 108.4(7) . .
C34 C33 C32 130.4(7) . .
N7 C33 C32 120.8(7) . .
C33 C34 C35 107.3(7) . .
C33 C34 H34 126.4 . .
C35 C34 H34 126.4 . .
C36 C35 C34 107.2(7) . .
C36 C35 H35 126.4 . .
C34 C35 H35 126.4 . .
N7 C36 C35 107.7(6) . .
N7 C36 C37 123.4(6) . .
C35 C36 C37 128.9(7) . .
C38 C37 C52 111.4(5) . 1_554
C38 C37 C36 107.8(5) . .
C52 C37 C36 109.6(5) 1_554 .
C38 C37 C42 107.7(6) . .
C52 C37 C42 110.4(5) 1_554 .
C36 C37 C42 109.9(5) . .
C37 C38 C39 114.0(6) . .
C37 C38 H38A 108.8 . .
C39 C38 H38A 108.8 . .
C37 C38 H38B 108.8 . .
C39 C38 H38B 108.8 . .
H38A C38 H38B 107.6 . .
C40 C39 C38 109.8(6) . .
C40 C39 H39A 109.7 . .
C38 C39 H39A 109.7 . .
C40 C39 H39B 109.7 . .
C38 C39 H39B 109.7 . .
H39A C39 H39B 108.2 . .
C39 C40 C41 110.3(6) . .
C39 C40 H40A 109.6 . .
C41 C40 H40A 109.6 . .
C39 C40 H40B 109.6 . .
C41 C40 H40B 109.6 . .
H40A C40 H40B 108.1 . .
C42 C41 C40 111.5(6) . .
C42 C41 H41A 109.3 . .
C40 C41 H41A 109.3 . .
C42 C41 H41B 109.3 . .
C40 C41 H41B 109.3 . .
H41A C41 H41B 108.0 . .
C41 C42 C37 112.9(6) . .
C41 C42 H42A 109.0 . .
C37 C42 H42A 109.0 . .
C41 C42 H42B 109.0 . .
C37 C42 H42B 109.0 . .
H42A C42 H42B 107.8 . .
N11 C43 C45 109.5(8) . .
N11 C43 C44 121.3(8) . .
C45 C43 C44 129.2(9) . .
C43 C44 H44A 109.5 . .
C43 C44 H44B 109.5 . .
H44A C44 H44B 109.5 . .
C43 C44 H44C 109.5 . .
H44A C44 H44C 109.5 . .
H44B C44 H44C 109.5 . .
C46 C45 C43 106.7(8) . .
C46 C45 H45 126.7 . .
C43 C45 H45 126.7 . .
N12 C46 C45 106.7(8) . .
N12 C46 C47 123.5(10) . .
C45 C46 C47 129.7(10) . .
C46 C47 H47A 109.5 . .
C46 C47 H47B 109.5 . .
H47A C47 H47B 109.5 . .
C46 C47 H47C 109.5 . .
H47A C47 H47C 109.5 . .
H47B C47 H47C 109.5 . .
N12 C48 C49 113.0(6) . .
N12 C48 H48A 109.0 . .
C49 C48 H48A 109.0 . .
N12 C48 H48B 109.0 . .
C49 C48 H48B 109.0 . .
H48A C48 H48B 107.8 . .
C50 C49 N10 108.2(7) . .
C50 C49 C48 132.3(7) . .
N10 C49 C48 119.5(7) . .
C49 C50 C51 105.9(7) . .
C49 C50 H50 127.1 . .
C51 C50 H50 127.1 . .
C52 C51 C50 110.0(7) . .
C52 C51 H51 125.0 . .
C50 C51 H51 125.0 . .
C51 C52 N10 105.5(6) . .
C51 C52 C37 132.7(6) . 1_556
N10 C52 C37 121.8(6) . 1_556
C7 N1 C10 110.7(6) . .
C7 N1 H1N1 113(5) . .
C10 N1 H1N1 131(5) . .
C20 N2 C17 110.0(7) . .
C20 N2 H2N2 117(5) . .
C17 N2 H2N2 131(5) . .
C2 N3 N4 110.8(6) . .
C2 N3 C6 130.4(7) . .
N4 N3 C6 118.8(6) . .
C4 N4 N3 105.4(6) . .
C4 N4 Ag2 132.2(5) . .
N3 N4 Ag2 122.2(5) . .
C23 N5 N6 111.9(7) . .
C23 N5 C21 128.1(7) . .
N6 N5 C21 118.0(7) . .
C25 N6 N5 104.0(7) . .
C25 N6 Ag1 125.9(5) . .
N5 N6 Ag1 118.2(5) . .
C36 N7 C33 109.5(6) . .
C36 N7 H7N7 120(5) . .
C33 N7 H7N7 130(5) . .
C30 N8 N9 111.3(6) . .
C30 N8 C32 128.5(7) . .
N9 N8 C32 118.5(6) . .
C28 N9 N8 103.6(6) . .
C28 N9 Ag2 127.0(5) . .
N8 N9 Ag2 116.5(4) . .
C49 N10 C52 110.3(6) . .
C49 N10 H10N 130(5) . .
C52 N10 H10N 119(5) . .
C43 N11 N12 105.5(6) . .
C43 N11 Ag1 132.3(6) . .
N12 N11 Ag1 122.0(5) . .
C46 N12 N11 111.7(7) . .
C46 N12 C48 130.5(7) . .
N11 N12 C48 117.8(6) . .
N11 Ag1 N6 125.5(2) . .
N11 Ag1 C19 100.1(2) . .
N6 Ag1 C19 91.9(3) . .
N9 Ag2 N4 120.4(2) . .
N9 Ag2 C8 138.9(2) . .
N4 Ag2 C8 94.5(2) . .
F1 B1 F4 107.9(15) . .
F1 B1 F3 113.6(12) . .
F4 B1 F3 113.2(10) . .
F1 B1 F2 107.6(11) . .
F4 B1 F2 114.7(10) . .
F3 B1 F2 99.8(14) . .
F6' B2 F8 133.3(15) . .
F6' B2 F6 48.8(8) . .
F8 B2 F6 111.3(11) . .
F6' B2 F5 117.4(14) . .
F8 B2 F5 109.3(11) . .
F6 B2 F5 115.3(9) . .
F6' B2 F8' 106.9(13) . .
F8 B2 F8' 55.0(10) . .
F6 B2 F8' 62.0(10) . .
F5 B2 F8' 109.7(17) . .
F6' B2 F7' 111.2(12) . .
F8 B2 F7' 50.2(10) . .
F6 B2 F7' 137.5(13) . .
F5 B2 F7' 107.2(11) . .
F8' B2 F7' 103.4(12) . .
F6' B2 F7 56.5(8) . .
F8 B2 F7 106.6(10) . .
F6 B2 F7 103.4(8) . .
F5 B2 F7 110.5(8) . .
F8' B2 F7 139.5(17) . .
F7' B2 F7 60.2(9) . .

loop_
_geom_bond_atom_site_label_1
_geom_bond_atom_site_label_2
_geom_bond_distance
_geom_bond_site_symmetry_2
C1 C2 1.514(11) .
C1 H1A 0.9600 .
C1 H1B 0.9600 .
C1 H1C 0.9600 .
C2 C3 1.341(11) .
C2 N3 1.359(9) .
C3 C4 1.415(11) .
C3 H3 0.9300 .
C4 N4 1.323(9) .
C4 C5 1.484(11) .
C5 H5A 0.9600 .
C5 H5B 0.9600 .
C5 H5C 0.9600 .
C6 N3 1.462(9) .
C6 C7 1.498(10) .
C6 H6A 0.9700 .
C6 H6B 0.9700 .
C7 N1 1.364(8) .
C7 C8 1.386(10) .
C8 C9 1.425(9) .
C8 Ag2 2.597(7) .
C8 H8 0.9300 .
C9 C10 1.355(9) .
C9 H9 0.9300 .
C10 N1 1.385(9) .
C10 C11 1.509(9) .
C11 C17 1.519(10) .
C11 C16 1.549(10) .
C11 C12 1.561(10) .
C12 C13 1.556(10) .
C12 H12A 0.9700 .
C12 H12B 0.9700 .
C13 C14 1.475(10) .
C13 H13A 0.9700 .
C13 H13B 0.9700 .
C14 C15 1.510(10) .
C14 H14A 0.9700 .
C14 H14B 0.9700 .
C15 C16 1.511(10) .
C15 H15A 0.9700 .
C15 H15B 0.9700 .
C16 H16A 0.9700 .
C16 H16B 0.9700 .
C17 N2 1.371(10) .
C17 C18 1.389(10) .
C18 C19 1.426(12) .
C18 H18 0.9300 .
C19 C20 1.347(12) .
C19 Ag1 2.709(8) .
C19 H19 0.9300 .
C20 N2 1.361(10) .
C20 C21 1.521(12) .
C21 N5 1.451(10) .
C21 H21A 0.9700 .
C21 H21B 0.9700 .
C22 C23 1.492(12) .
C22 H22A 0.9600 .
C22 H22B 0.9600 .
C22 H22C 0.9600 .
C23 N5 1.343(11) .
C23 C24 1.349(12) .
C24 C25 1.395(12) .
C24 H24 0.9300 .
C25 N6 1.340(10) .
C25 C26 1.460(11) .
C26 H26A 0.9600 .
C26 H26B 0.9600 .
C26 H26C 0.9600 .
C27 C28 1.489(12) .
C27 H27A 0.9600 .
C27 H27B 0.9600 .
C27 H27C 0.9600 .
C28 N9 1.363(10) .
C28 C29 1.374(12) .
C29 C30 1.351(11) .
C29 H29 0.9300 .
C30 N8 1.379(10) .
C30 C31 1.497(12) .
C31 H31A 0.9600 .
C31 H31B 0.9600 .
C31 H31C 0.9600 .
C32 N8 1.460(9) .
C32 C33 1.514(10) .
C32 H32A 0.9700 .
C32 H32B 0.9700 .
C33 C34 1.353(10) .
C33 N7 1.358(9) .
C34 C35 1.407(10) .
C34 H34 0.9300 .
C35 C36 1.371(9) .
C35 H35 0.9300 .
C36 N7 1.355(8) .
C36 C37 1.530(9) .
C37 C38 1.510(9) .
C37 C52 1.516(9) 1_554
C37 C42 1.558(9) .
C38 C39 1.545(9) .
C38 H38A 0.9700 .
C38 H38B 0.9700 .
C39 C40 1.515(11) .
C39 H39A 0.9700 .
C39 H39B 0.9700 .
C40 C41 1.547(11) .
C40 H40A 0.9700 .
C40 H40B 0.9700 .
C41 C42 1.486(9) .
C41 H41A 0.9700 .
C41 H41B 0.9700 .
C42 H42A 0.9700 .
C42 H42B 0.9700 .
C43 N11 1.330(9) .
C43 C45 1.407(12) .
C43 C44 1.486(12) .
C44 H44A 0.9600 .
C44 H44B 0.9600 .
C44 H44C 0.9600 .
C45 C46 1.356(12) .
C45 H45 0.9300 .
C46 N12 1.341(10) .
C46 C47 1.488(12) .
C47 H47A 0.9600 .
C47 H47B 0.9600 .
C47 H47C 0.9600 .
C48 N12 1.453(10) .
C48 C49 1.501(10) .
C48 H48A 0.9700 .
C48 H48B 0.9700 .
C49 C50 1.339(10) .
C49 N10 1.357(9) .
C50 C51 1.416(10) .
C50 H50 0.9300 .
C51 C52 1.333(9) .
C51 H51 0.9300 .
C52 N10 1.372(8) .
C52 C37 1.516(9) 1_556
N1 H1N1 0.86(4) .
N2 H2N2 0.87(4) .
N3 N4 1.366(8) .
N4 Ag2 2.236(6) .
N5 N6 1.382(8) .
N6 Ag1 2.204(7) .
N7 H7N7 0.86(4) .
N8 N9 1.384(8) .
N9 Ag2 2.202(6) .
N10 H10N 0.87(4) .
N11 N12 1.367(8) .
N11 Ag1 2.201(6) .
F1 B1 1.293(17) .
F2 B1 1.383(15) .
F3 B1 1.348(17) .
F4 B1 1.323(14) .
F5 B2 1.332(9) .
F6 B2 1.291(10) .
F7 B2 1.422(10) .
F8 B2 1.283(11) .
F6' B2 1.261(13) .
F7' B2 1.338(14) .
F8' B2 1.341(15) .

loop_
_geom_hbond_atom_site_label_D
_geom_hbond_atom_site_label_H
_geom_hbond_atom_site_label_A
_geom_hbond_distance_DH
_geom_hbond_distance_HA
_geom_hbond_distance_DA
_geom_hbond_angle_DHA
N1 H1N1 F3 0.86(4) 1.99(5) 2.809(9) 158(7)
N2 H2N2 F2 0.87(4) 2.03(4) 2.882(10) 166(7)
N7 H7N7 F5 0.86(4) 2.16(4) 2.975(8) 159(6)

loop_
_geom_torsion_atom_site_label_1
_geom_torsion_atom_site_label_2
_geom_torsion_atom_site_label_3
_geom_torsion_atom_site_label_4
_geom_torsion
_geom_torsion_site_symmetry_1
_geom_torsion_site_symmetry_4
N3 C2 C3 C4 -0.2(8) . .
C1 C2 C3 C4 -177.3(7) . .
C2 C3 C4 N4 0.1(9) . .
C2 C3 C4 C5 -179.8(8) . .
N3 C6 C7 N1 67.4(9) . .
N3 C6 C7 C8 -108.5(9) . .
N1 C7 C8 C9 1.4(8) . .
C6 C7 C8 C9 177.8(7) . .
N1 C7 C8 Ag2 -108.3(5) . .
C6 C7 C8 Ag2 68.1(8) . .
C7 C8 C9 C10 -1.4(8) . .
Ag2 C8 C9 C10 92.1(6) . .
C8 C9 C10 N1 0.9(8) . .
C8 C9 C10 C11 175.7(7) . .
C9 C10 C11 C17 -98.9(9) . .
N1 C10 C11 C17 75.4(8) . .
C9 C10 C11 C16 21.5(11) . .
N1 C10 C11 C16 -164.3(6) . .
C9 C10 C11 C12 140.0(8) . .
N1 C10 C11 C12 -45.8(9) . .
C10 C11 C12 C13 -67.6(7) . .
C17 C11 C12 C13 170.8(6) . .
C16 C11 C12 C13 52.6(7) . .
C11 C12 C13 C14 -56.7(8) . .
C12 C13 C14 C15 57.4(9) . .
C13 C14 C15 C16 -56.7(9) . .
C14 C15 C16 C11 56.3(8) . .
C10 C11 C16 C15 65.9(8) . .
C17 C11 C16 C15 -172.7(6) . .
C12 C11 C16 C15 -53.9(8) . .
C10 C11 C17 N2 -86.4(8) . .
C16 C11 C17 N2 152.2(7) . .
C12 C11 C17 N2 34.8(9) . .
C10 C11 C17 C18 89.8(9) . .
C16 C11 C17 C18 -31.6(10) . .
C12 C11 C17 C18 -149.1(7) . .
N2 C17 C18 C19 -0.3(8) . .
C11 C17 C18 C19 -177.0(7) . .
C17 C18 C19 C20 0.1(9) . .
C17 C18 C19 Ag1 -88.4(6) . .
C18 C19 C20 N2 0.1(9) . .
Ag1 C19 C20 N2 105.6(6) . .
C18 C19 C20 C21 173.0(7) . .
Ag1 C19 C20 C21 -81.5(8) . .
C19 C20 C21 N5 99.3(11) . .
N2 C20 C21 N5 -88.7(9) . .
N5 C23 C24 C25 -2.0(10) . .
C22 C23 C24 C25 -179.8(10) . .
C23 C24 C25 N6 0.6(11) . .
C23 C24 C25 C26 -177.7(9) . .
N9 C28 C29 C30 -1.0(11) . .
C27 C28 C29 C30 -177.3(10) . .
C28 C29 C30 N8 2.4(10) . .
C28 C29 C30 C31 -178.7(9) . .
N8 C32 C33 C34 -104.4(9) . .
N8 C32 C33 N7 84.2(8) . .
N7 C33 C34 C35 -0.6(8) . .
C32 C33 C34 C35 -172.9(7) . .
C33 C34 C35 C36 0.4(8) . .
C34 C35 C36 N7 0.0(8) . .
C34 C35 C36 C37 177.5(6) . .
N7 C36 C37 C38 -152.6(6) . .
C35 C36 C37 C38 30.3(9) . .
N7 C36 C37 C52 86.0(8) . 1_554
C35 C36 C37 C52 -91.1(8) . 1_554
N7 C36 C37 C42 -35.5(8) . .
C35 C36 C37 C42 147.4(7) . .
C52 C37 C38 C39 -66.2(8) 1_554 .
C36 C37 C38 C39 173.5(6) . .
C42 C37 C38 C39 55.0(7) . .
C37 C38 C39 C40 -57.2(8) . .
C38 C39 C40 C41 54.8(8) . .
C39 C40 C41 C42 -56.5(8) . .
C40 C41 C42 C37 57.0(8) . .
C38 C37 C42 C41 -55.2(7) . .
C52 C37 C42 C41 66.6(7) 1_554 .
C36 C37 C42 C41 -172.4(6) . .
N11 C43 C45 C46 0.5(9) . .
C44 C43 C45 C46 -178.3(8) . .
C43 C45 C46 N12 -0.3(9) . .
C43 C45 C46 C47 177.3(8) . .
N12 C48 C49 C50 116.4(10) . .
N12 C48 C49 N10 -64.3(9) . .
N10 C49 C50 C51 -0.8(8) . .
C48 C49 C50 C51 178.5(8) . .
C49 C50 C51 C52 0.2(9) . .
C50 C51 C52 N10 0.6(8) . .
C50 C51 C52 C37 -177.5(7) . 1_556
C8 C7 N1 C10 -0.9(8) . .
C6 C7 N1 C10 -177.8(6) . .
C9 C10 N1 C7 0.0(8) . .
C11 C10 N1 C7 -175.6(6) . .
C19 C20 N2 C17 -0.3(9) . .
C21 C20 N2 C17 -173.8(7) . .
C18 C17 N2 C20 0.4(8) . .
C11 C17 N2 C20 177.2(6) . .
C3 C2 N3 N4 0.3(8) . .
C1 C2 N3 N4 177.7(6) . .
C3 C2 N3 C6 -179.2(7) . .
C1 C2 N3 C6 -1.9(11) . .
C7 C6 N3 C2 -136.8(7) . .
C7 C6 N3 N4 43.7(8) . .
C3 C4 N4 N3 0.1(8) . .
C5 C4 N4 N3 -180.0(6) . .
C3 C4 N4 Ag2 174.2(5) . .
C5 C4 N4 Ag2 -5.9(10) . .
C2 N3 N4 C4 -0.2(7) . .
C6 N3 N4 C4 179.3(6) . .
C2 N3 N4 Ag2 -175.1(4) . .
C6 N3 N4 Ag2 4.5(8) . .
C24 C23 N5 N6 2.8(10) . .
C22 C23 N5 N6 -179.2(8) . .
C24 C23 N5 C21 166.3(8) . .
C22 C23 N5 C21 -15.7(14) . .
C20 C21 N5 C23 141.9(9) . .
C20 C21 N5 N6 -55.4(10) . .
C24 C25 N6 N5 1.0(9) . .
C26 C25 N6 N5 179.4(8) . .
C24 C25 N6 Ag1 142.4(6) . .
C26 C25 N6 Ag1 -39.1(11) . .
C23 N5 N6 C25 -2.4(9) . .
C21 N5 N6 C25 -167.7(7) . .
C23 N5 N6 Ag1 -147.4(6) . .
C21 N5 N6 Ag1 47.3(8) . .
C35 C36 N7 C33 -0.5(8) . .
C37 C36 N7 C33 -178.1(6) . .
C34 C33 N7 C36 0.7(8) . .
C32 C33 N7 C36 173.8(6) . .
C29 C30 N8 N9 -3.0(9) . .
C31 C30 N8 N9 177.9(7) . .
C29 C30 N8 C32 -167.8(7) . .
C31 C30 N8 C32 13.1(12) . .
C33 C32 N8 C30 -137.1(8) . .
C33 C32 N8 N9 59.0(9) . .
C29 C28 N9 N8 -0.8(9) . .
C27 C28 N9 N8 175.9(8) . .
C29 C28 N9 Ag2 -140.1(6) . .
C27 C28 N9 Ag2 36.7(11) . .
C30 N8 N9 C28 2.4(8) . .
C32 N8 N9 C28 168.9(6) . .
C30 N8 N9 Ag2 146.7(5) . .
C32 N8 N9 Ag2 -46.8(7) . .
C50 C49 N10 C52 1.2(8) . .
C48 C49 N10 C52 -178.2(6) . .
C51 C52 N10 C49 -1.1(8) . .
C37 C52 N10 C49 177.3(6) 1_556 .
C45 C43 N11 N12 -0.5(8) . .
C44 C43 N11 N12 178.4(6) . .
C45 C43 N11 Ag1 -174.8(5) . .
C44 C43 N11 Ag1 4.0(10) . .
C45 C46 N12 N11 0.0(8) . .
C47 C46 N12 N11 -177.8(7) . .
C45 C46 N12 C48 179.9(7) . .
C47 C46 N12 C48 2.2(12) . .
C43 N11 N12 C46 0.3(8) . .
Ag1 N11 N12 C46 175.4(5) . .
C43 N11 N12 C48 -179.6(6) . .
Ag1 N11 N12 C48 -4.6(8) . .
C49 C48 N12 C46 134.6(8) . .
C49 C48 N12 N11 -45.4(9) . .
C43 N11 Ag1 N6 -7.6(7) . .
N12 N11 Ag1 N6 178.9(4) . .
C43 N11 Ag1 C19 92.2(7) . .
N12 N11 Ag1 C19 -81.4(5) . .
C25 N6 Ag1 N11 -69.6(7) . .
N5 N6 Ag1 N11 67.0(6) . .
C25 N6 Ag1 C19 -173.5(7) . .
N5 N6 Ag1 C19 -36.9(6) . .
C20 C19 Ag1 N11 -86.5(5) . .
C18 C19 Ag1 N11 21.3(7) . .
C20 C19 Ag1 N6 40.2(5) . .
C18 C19 Ag1 N6 147.9(6) . .
C28 N9 Ag2 N4 64.0(7) . .
N8 N9 Ag2 N4 -70.8(5) . .
C28 N9 Ag2 C8 -80.0(8) . .
N8 N9 Ag2 C8 145.1(5) . .
C4 N4 Ag2 N9 6.1(7) . .
N3 N4 Ag2 N9 179.3(4) . .
C4 N4 Ag2 C8 163.3(6) . .
N3 N4 Ag2 C8 -23.5(5) . .
C7 C8 Ag2 N9 145.7(4) . .
C9 C8 Ag2 N9 38.9(7) . .
C7 C8 Ag2 N4 -3.8(4) . .
C9 C8 Ag2 N4 -110.5(5) . .
